data_4342175
loop_
_publ_author_name
'Castro, Goretti'
'Bastida, Rufina'
'Mac\'ias, Alejandro'
'P\'erez-Lourido, Paulo'
'Platas-Iglesias, Carlos'
'Valencia, Laura'

_publ_section_title
;
 Lanthanide(III) Complexation with an Amide Derived Pyridinophane.
;
_journal_issue 4
_journal_name_full 'Inorganic chemistry'
_journal_page_first 1671
_journal_page_last 1683
_journal_paper_doi 10.1021/ic502653r
_journal_volume 54
_journal_year 2015
_chemical_formula_sum 'C27 H35 Br0.13 Ho N11.88 O12.63'
_chemical_formula_weight 902.84
_chemical_name_systematic
;
 ?
;
_space_group_IT_number 15
_symmetry_cell_setting monoclinic
_symmetry_space_group_name_Hall '-C 2yc'
_symmetry_space_group_name_H-M 'C 1 2/c 1'
_atom_sites_solution_hydrogens geom
_atom_sites_solution_primary direct
_atom_sites_solution_secondary difmap
_audit_creation_method SHELXL-97
_cell_angle_alpha 90.00
_cell_angle_beta 93.467(3)
_cell_angle_gamma 90.00
_cell_formula_units_Z 8
_cell_length_a 19.391(3)
_cell_length_b 16.432(2)
_cell_length_c 21.159(3)
_cell_measurement_temperature 293(2)
_cell_volume 6729.6(16)
_computing_cell_refinement 'BRUKER Smart'
_computing_data_collection 'BRUKER Smart'
_computing_data_reduction 'BRUKER Shelxtl'
_computing_molecular_graphics 'ORTEP-3 for Windows (Farrugia, 1997)'
_computing_publication_material 'WinGX pulication routines (Farrugia, 1999)'
_computing_structure_refinement 'SHELXL-97 (Sheldrick, 1997)'
_computing_structure_solution 'SHELXS-97 (Sheldrick, 1997)'
_diffrn_ambient_temperature 293(2)
_diffrn_measured_fraction_theta_full 0.996
_diffrn_measured_fraction_theta_max 0.996
_diffrn_measurement_device_type 'BRUKER Smart CCD-1000'
_diffrn_measurement_method 'omega scans'
_diffrn_radiation_monochromator graphite
_diffrn_radiation_source 'fine-focus sealed tube'
_diffrn_radiation_type MoK\a
_diffrn_radiation_wavelength 0.71073
_diffrn_reflns_av_R_equivalents 0.0481
_diffrn_reflns_av_sigmaI/netI 0.0444
_diffrn_reflns_limit_h_max 23
_diffrn_reflns_limit_h_min -22
_diffrn_reflns_limit_k_max 19
_diffrn_reflns_limit_k_min -19
_diffrn_reflns_limit_l_max 25
_diffrn_reflns_limit_l_min -25
_diffrn_reflns_number 25020
_diffrn_reflns_theta_full 25.05
_diffrn_reflns_theta_max 25.05
_diffrn_reflns_theta_min 1.63
_exptl_absorpt_coefficient_mu 2.583
_exptl_absorpt_correction_T_max 0.7469
_exptl_absorpt_correction_T_min 0.4174
_exptl_absorpt_correction_type empirical
_exptl_absorpt_process_details sadabs
_exptl_crystal_colour colourless
_exptl_crystal_density_diffrn 1.782
_exptl_crystal_density_method 'not measured'
_exptl_crystal_description prism
_exptl_crystal_F_000 3620
_exptl_crystal_size_max 0.41
_exptl_crystal_size_mid 0.22
_exptl_crystal_size_min 0.12
_refine_diff_density_max 1.687
_refine_diff_density_min -1.531
_refine_diff_density_rms 0.132
_refine_ls_extinction_method none
_refine_ls_goodness_of_fit_ref 1.067
_refine_ls_hydrogen_treatment constr
_refine_ls_matrix_type full
_refine_ls_number_parameters 464
_refine_ls_number_reflns 5929
_refine_ls_number_restraints 4
_refine_ls_restrained_S_all 1.078
_refine_ls_R_factor_all 0.0870
_refine_ls_R_factor_gt 0.0464
_refine_ls_shift/su_max 0.009
_refine_ls_shift/su_mean 0.000
_refine_ls_structure_factor_coef Fsqd
_refine_ls_weighting_details 'calc w=1/[\s^2^(Fo^2^)+(0.0439P)^2^+104.5920P] where P=(Fo^2^+2Fc^2^)/3'
_refine_ls_weighting_scheme calc
_refine_ls_wR_factor_gt 0.1063
_refine_ls_wR_factor_ref 0.1353
_reflns_number_gt 4043
_reflns_number_total 5929
_reflns_threshold_expression >2sigma(I)
_cod_data_source_file ic502653r_si_002.cif
_cod_data_source_block Ho-TPPTAM
_cod_depositor_comments
;
The following automatic conversions were performed:

'_symmetry_cell_setting' value 'Monoclinic' changed to 'monoclinic'
according to
/usr/data/users/saulius/crontab/automatic-downloads/rss-feeds/ACS/lib/dictionaries/cif_core.dic
dictionary named 'cif_core.dic' version 2.4.2 from 2011-04-26.

Automatic conversion script
Id: cif_fix_values 3008 2015-01-20 13:52:24Z robertas 

 Adding full bibliography for 4342165--4342179.cif.
;
_cod_original_cell_volume 6729.7(17)
_cod_original_sg_symbol_H-M C2/c
_cod_database_code 4342175

loop_
_symmetry_equiv_pos_as_xyz
'x, y, z'
'-x, y, -z+1/2'
'x+1/2, y+1/2, z'
'-x+1/2, y+1/2, -z+1/2'
'-x, -y, -z'
'x, -y, z-1/2'
'-x+1/2, -y+1/2, -z'
'x+1/2, -y+1/2, z-1/2'

loop_
_atom_site_label
_atom_site_type_symbol
_atom_site_fract_x
_atom_site_fract_y
_atom_site_fract_z
_atom_site_U_iso_or_equiv
_atom_site_adp_type
_atom_site_occupancy
_atom_site_symmetry_multiplicity
_atom_site_calc_flag
_atom_site_refinement_flags
_atom_site_disorder_assembly
_atom_site_disorder_group
Ho1 Ho 0.24712(2) 0.89034(2) 0.376039(18) 0.04077(14) Uani 1 1 d . . .
C1 C 0.2093(5) 0.6984(6) 0.3042(4) 0.052(2) Uani 1 1 d . . .
C2 C 0.2160(6) 0.6167(6) 0.2882(5) 0.064(3) Uani 1 1 d . . .
H2 H 0.1781 0.5875 0.2716 0.077 Uiso 1 1 calc R . .
C3 C 0.2795(6) 0.5797(7) 0.2972(5) 0.070(3) Uani 1 1 d . . .
H3 H 0.2849 0.5250 0.2875 0.084 Uiso 1 1 calc R . .
C4 C 0.3345(6) 0.6246(6) 0.3207(5) 0.066(3) Uani 1 1 d . . .
H4 H 0.3784 0.6017 0.3254 0.080 Uiso 1 1 calc R . .
C5 C 0.3238(5) 0.7049(6) 0.3375(4) 0.054(2) Uani 1 1 d . . .
C6 C 0.3813(5) 0.7575(5) 0.3645(5) 0.052(2) Uani 1 1 d . . .
H6A H 0.3829 0.7549 0.4104 0.062 Uiso 1 1 calc R . .
H6B H 0.4250 0.7375 0.3507 0.062 Uiso 1 1 calc R . .
C7 C 0.4286(5) 0.8901(6) 0.3756(5) 0.058(2) Uani 1 1 d . . .
H7A H 0.4320 0.9426 0.3550 0.070 Uiso 1 1 calc R . .
H7B H 0.4719 0.8615 0.3715 0.070 Uiso 1 1 calc R . .
C8 C 0.4170(5) 0.9026(6) 0.4449(5) 0.056(2) Uani 1 1 d . . .
C9 C 0.4699(5) 0.8993(6) 0.4915(6) 0.066(3) Uani 1 1 d . . .
H9 H 0.5135 0.8804 0.4826 0.080 Uiso 1 1 calc R . .
C10 C 0.4565(6) 0.9247(7) 0.5518(6) 0.081(4) Uani 1 1 d . . .
H10 H 0.4910 0.9217 0.5843 0.098 Uiso 1 1 calc R . .
C11 C 0.3940(6) 0.9536(8) 0.5635(5) 0.076(3) Uani 1 1 d . . .
H11 H 0.3852 0.9736 0.6033 0.091 Uiso 1 1 calc R . .
C12 C 0.3425(5) 0.9531(7) 0.5145(5) 0.066(3) Uani 1 1 d . . .
C13 C 0.2713(6) 0.9850(10) 0.5228(5) 0.106(5) Uani 1 1 d . . .
H13A H 0.2440 0.9430 0.5415 0.127 Uiso 1 1 calc R . .
H13B H 0.2741 1.0309 0.5517 0.127 Uiso 1 1 calc R . .
C14 C 0.1633(5) 1.0285(7) 0.4749(5) 0.065(3) Uani 1 1 d . . .
H14A H 0.1413 1.0587 0.4398 0.078 Uiso 1 1 calc R . .
H14B H 0.1621 1.0618 0.5127 0.078 Uiso 1 1 calc R . .
C15 C 0.1245(5) 0.9512(6) 0.4841(4) 0.055(2) Uani 1 1 d . . .
C16 C 0.0728(5) 0.9469(8) 0.5265(5) 0.067(3) Uani 1 1 d . . .
H16 H 0.0668 0.9884 0.5556 0.080 Uiso 1 1 calc R . .
C17 C 0.0313(6) 0.8807(9) 0.5246(5) 0.080(4) Uani 1 1 d . . .
H17 H -0.0037 0.8764 0.5526 0.096 Uiso 1 1 calc R . .
C18 C 0.0407(5) 0.8192(7) 0.4809(5) 0.070(3) Uani 1 1 d . . .
H18 H 0.0112 0.7746 0.4778 0.084 Uiso 1 1 calc R . .
C19 C 0.0950(5) 0.8265(6) 0.4425(4) 0.052(2) Uani 1 1 d . . .
C20 C 0.1079(5) 0.7669(6) 0.3918(5) 0.059(3) Uani 1 1 d . . .
H20A H 0.0655 0.7379 0.3801 0.071 Uiso 1 1 calc R . .
H20B H 0.1420 0.7275 0.4077 0.071 Uiso 1 1 calc R . .
C21 C 0.1458(5) 0.7463(6) 0.2865(5) 0.064(3) Uani 1 1 d . . .
H21A H 0.1508 0.7727 0.2461 0.077 Uiso 1 1 calc R . .
H21B H 0.1064 0.7099 0.2821 0.077 Uiso 1 1 calc R . .
C22 C 0.3751(5) 0.8511(7) 0.2741(4) 0.062(3) Uani 1 1 d . . .
H22A H 0.3971 0.8030 0.2579 0.075 Uiso 1 1 calc R . .
H22B H 0.4037 0.8976 0.2651 0.075 Uiso 1 1 calc R . .
C23 C 0.3054(5) 0.8616(6) 0.2400(5) 0.058(3) Uani 1 1 d . . .
C24 C 0.2670(6) 1.0852(7) 0.4359(7) 0.089(4) Uani 1 1 d . . .
H24A H 0.2934 1.1130 0.4698 0.107 Uiso 1 1 calc R . .
H24B H 0.2301 1.1213 0.4205 0.107 Uiso 1 1 calc R . .
C25 C 0.3132(5) 1.0688(6) 0.3831(5) 0.059(3) Uani 1 1 d . . .
C26 C 0.0806(5) 0.8674(6) 0.3089(5) 0.062(3) Uani 1 1 d . . .
H26A H 0.0367 0.8552 0.3263 0.074 Uiso 1 1 calc R . .
H26B H 0.0749 0.8607 0.2633 0.074 Uiso 1 1 calc R . .
C27 C 0.0991(5) 0.9543(7) 0.3235(4) 0.054(2) Uani 1 1 d . . .
N1 N 0.2624(4) 0.7406(5) 0.3310(3) 0.0472(18) Uani 1 1 d . . .
N2 N 0.3716(4) 0.8430(5) 0.3439(3) 0.0491(18) Uani 1 1 d . . .
N3 N 0.3533(4) 0.9251(5) 0.4564(4) 0.055(2) Uani 1 1 d . . .
N4 N 0.2364(4) 1.0111(6) 0.4616(4) 0.065(2) Uani 1 1 d . . .
N6 N 0.1333(4) 0.8081(5) 0.3347(3) 0.0521(19) Uani 1 1 d . . .
N5 N 0.1378(4) 0.8902(5) 0.4447(3) 0.0492(18) Uani 1 1 d . . .
N7 N 0.2997(5) 0.8451(7) 0.1784(4) 0.093(3) Uani 1 1 d . . .
N8 N 0.3633(5) 1.1240(6) 0.3747(5) 0.079(3) Uani 1 1 d . . .
N9 N 0.0463(5) 1.0065(6) 0.3216(4) 0.078(3) Uani 1 1 d . . .
O1 O 0.2552(3) 0.8885(4) 0.2671(3) 0.0527(15) Uani 1 1 d . . .
O2 O 0.3041(3) 1.0085(4) 0.3484(3) 0.0546(16) Uani 1 1 d . . .
O3 O 0.1600(3) 0.9761(4) 0.3331(3) 0.0524(15) Uani 1 1 d . . .
N1N N 0.2511(10) 0.7289(9) 0.4894(8) 0.034(4) Uani 0.50 1 d P . .
O1N O 0.2599(4) 0.7892(5) 0.4616(4) 0.0678(19) Uani 1 1 d . . .
O2N O 0.2548(10) 0.6655(10) 0.4523(7) 0.092(5) Uani 0.50 1 d P . .
N2N N 0.5000 0.9317(8) 0.7500 0.055(3) Uiso 1 2 d S . .
O4N O 0.4846(13) 0.8888(15) 0.7930(11) 0.122(7) Uiso 0.50 1 d P . .
O5N O 0.4545(16) 0.9700(19) 0.7253(16) 0.185(11) Uiso 0.50 1 d P . .
O6N O 0.4541(13) 0.9345(16) 0.7815(12) 0.130(8) Uiso 0.50 1 d P . .
N3N N 0.1123(5) 0.8744(8) 0.1367(5) 0.066(3) Uani 1 1 d . . .
O7N O 0.1645(6) 0.8601(10) 0.1100(5) 0.173(6) Uani 1 1 d . . .
O8N O 0.0776(6) 0.8084(9) 0.1425(6) 0.137(4) Uani 1 1 d . . .
O9N O 0.0954(7) 0.9285(8) 0.1582(7) 0.132(5) Uani 1 1 d . . .
Br1 Br 0.41802(16) 0.7118(2) 0.13381(17) 0.041(2) Uiso 0.205(10) 1 d P A 1
N4N N 0.41802(16) 0.7118(2) 0.13381(17) 0.041(2) Uiso 0.795(10) 1 d PD A 2
O12N O 0.4138(10) 0.7564(12) 0.1118(10) 0.183(8) Uiso 0.795(10) 1 d PD A 2
O11N O 0.4354(5) 0.6997(6) 0.1613(6) 0.058(2) Uiso 0.795(10) 1 d PD A 2
O10N O 0.3934(13) 0.6826(18) 0.1136(14) 0.305(16) Uiso 0.795(10) 1 d PD A 2
O1W O 0.1311(8) 0.7364(8) 0.0105(9) 0.211(8) Uani 1 1 d . . .

loop_
_atom_site_aniso_label
_atom_site_aniso_U_11
_atom_site_aniso_U_22
_atom_site_aniso_U_33
_atom_site_aniso_U_23
_atom_site_aniso_U_13
_atom_site_aniso_U_12
Ho1 0.0400(2) 0.0456(2) 0.0366(2) 0.0017(2) 0.00107(14) 0.0022(2)
C1 0.049(5) 0.065(7) 0.041(5) -0.004(5) -0.004(4) 0.008(5)
C2 0.072(7) 0.050(6) 0.068(7) -0.012(5) -0.011(5) -0.006(5)
C3 0.076(8) 0.054(6) 0.080(8) -0.020(6) 0.002(6) 0.008(6)
C4 0.062(6) 0.059(7) 0.077(7) -0.011(6) -0.003(5) 0.016(5)
C5 0.060(6) 0.047(6) 0.052(6) -0.002(4) -0.003(4) 0.007(5)
C6 0.049(5) 0.046(5) 0.061(6) 0.000(5) -0.005(4) 0.017(4)
C7 0.041(5) 0.059(6) 0.076(7) -0.007(5) 0.005(4) 0.002(5)
C8 0.048(5) 0.051(6) 0.066(6) 0.007(5) -0.007(5) -0.008(5)
C9 0.050(6) 0.054(6) 0.092(8) 0.009(6) -0.019(6) -0.007(5)
C10 0.074(8) 0.077(8) 0.089(9) 0.019(7) -0.034(7) -0.027(7)
C11 0.074(8) 0.094(9) 0.057(7) -0.006(6) -0.013(6) -0.024(7)
C12 0.059(6) 0.087(8) 0.052(6) -0.002(6) -0.006(5) -0.017(6)
C13 0.058(7) 0.198(16) 0.060(8) -0.054(9) -0.008(6) 0.003(9)
C14 0.055(6) 0.077(8) 0.063(6) -0.027(6) 0.012(5) 0.008(6)
C15 0.050(5) 0.073(7) 0.041(5) 0.000(5) 0.003(4) 0.004(5)
C16 0.063(7) 0.088(8) 0.052(6) -0.002(6) 0.016(5) 0.020(6)
C17 0.071(8) 0.112(11) 0.060(7) 0.017(7) 0.026(6) 0.024(8)
C18 0.052(6) 0.075(8) 0.083(8) 0.023(7) 0.011(5) -0.001(6)
C19 0.045(5) 0.066(6) 0.045(5) 0.006(5) 0.005(4) 0.003(5)
C20 0.042(5) 0.058(6) 0.076(7) 0.014(5) -0.003(5) -0.006(5)
C21 0.062(6) 0.070(7) 0.058(6) -0.021(5) -0.014(5) 0.011(5)
C22 0.055(6) 0.079(7) 0.055(6) -0.003(5) 0.012(5) 0.009(5)
C23 0.060(6) 0.063(6) 0.052(6) 0.010(5) 0.014(5) 0.013(5)
C24 0.069(7) 0.073(8) 0.130(11) -0.049(8) 0.027(7) -0.019(6)
C25 0.040(5) 0.053(6) 0.084(7) 0.001(6) -0.003(5) 0.008(5)
C26 0.049(5) 0.084(8) 0.051(6) 0.000(5) -0.010(4) 0.008(5)
C27 0.052(6) 0.076(7) 0.034(5) 0.000(5) -0.003(4) 0.017(5)
N1 0.046(4) 0.053(5) 0.042(4) -0.005(3) -0.001(3) 0.007(4)
N2 0.046(4) 0.049(5) 0.052(4) 0.002(4) 0.002(3) 0.003(4)
N3 0.047(5) 0.068(5) 0.050(5) 0.000(4) -0.002(4) -0.009(4)
N4 0.050(5) 0.089(7) 0.056(5) -0.025(5) 0.009(4) -0.007(5)
N6 0.044(4) 0.063(5) 0.047(4) -0.003(4) -0.009(3) 0.008(4)
N5 0.046(4) 0.064(5) 0.038(4) 0.001(4) 0.004(3) 0.002(4)
N7 0.091(7) 0.145(10) 0.044(5) -0.007(6) 0.016(5) 0.029(7)
N8 0.057(5) 0.067(6) 0.113(8) -0.004(5) -0.005(5) -0.021(5)
N9 0.066(6) 0.086(7) 0.082(7) -0.010(5) -0.006(5) 0.034(5)
O1 0.054(4) 0.064(4) 0.041(3) 0.003(3) 0.009(3) 0.014(3)
O2 0.057(4) 0.041(4) 0.066(4) 0.003(3) 0.010(3) -0.003(3)
O3 0.045(4) 0.060(4) 0.052(4) 0.005(3) 0.001(3) 0.013(3)
N1N 0.037(6) 0.038(13) 0.025(11) 0.022(9) -0.006(7) -0.014(10)
O1N 0.063(4) 0.072(5) 0.068(5) 0.022(4) 0.001(4) 0.002(4)
O2N 0.151(17) 0.072(11) 0.054(9) -0.004(9) 0.005(10) 0.003(11)
N3N 0.043(5) 0.107(10) 0.046(5) 0.032(6) -0.005(4) -0.008(6)
O7N 0.105(9) 0.32(2) 0.093(8) 0.074(10) 0.004(7) -0.006(10)
O8N 0.112(9) 0.163(12) 0.135(10) -0.004(9) -0.008(7) 0.025(9)
O9N 0.126(10) 0.123(11) 0.142(12) 0.052(9) -0.033(8) -0.029(9)
O1W 0.185(14) 0.123(11) 0.33(2) 0.089(12) 0.033(14) 0.056(10)

loop_
_atom_type_symbol
_atom_type_description
_atom_type_scat_dispersion_real
_atom_type_scat_dispersion_imag
_atom_type_scat_source
C C 0.0033 0.0016 'International Tables Vol C Tables 4.2.6.8 and 6.1.1.4'
H H 0.0000 0.0000 'International Tables Vol C Tables 4.2.6.8 and 6.1.1.4'
N N 0.0061 0.0033 'International Tables Vol C Tables 4.2.6.8 and 6.1.1.4'
O O 0.0106 0.0060 'International Tables Vol C Tables 4.2.6.8 and 6.1.1.4'
Ho Ho -0.2175 4.6783 'International Tables Vol C Tables 4.2.6.8 and 6.1.1.4'
Br Br -0.2901 2.4595 'International Tables Vol C Tables 4.2.6.8 and 6.1.1.4'

loop_
_geom_angle_atom_site_label_1
_geom_angle_atom_site_label_2
_geom_angle_atom_site_label_3
_geom_angle
_geom_angle_site_symmetry_1
_geom_angle_site_symmetry_3
O1 Ho1 O2 72.5(2) . .
O1 Ho1 O3 73.3(2) . .
O2 Ho1 O3 75.1(2) . .
O1 Ho1 O1N 135.5(2) . .
O2 Ho1 O1N 136.1(2) . .
O3 Ho1 O1N 136.9(2) . .
O1 Ho1 N5 130.6(2) . .
O2 Ho1 N5 123.3(2) . .
O3 Ho1 N5 68.3(2) . .
O1N Ho1 N5 69.0(2) . .
O1 Ho1 N3 122.9(2) . .
O2 Ho1 N3 67.6(2) . .
O3 Ho1 N3 129.3(2) . .
O1N Ho1 N3 68.5(2) . .
N5 Ho1 N3 105.4(2) . .
O1 Ho1 N1 67.5(2) . .
O2 Ho1 N1 128.1(2) . .
O3 Ho1 N1 120.7(2) . .
O1N Ho1 N1 68.3(2) . .
N5 Ho1 N1 107.8(2) . .
N3 Ho1 N1 109.3(2) . .
O1 Ho1 N2 68.0(2) . .
O2 Ho1 N2 74.2(2) . .
O3 Ho1 N2 136.1(2) . .
O1N Ho1 N2 86.5(2) . .
N5 Ho1 N2 155.5(2) . .
N3 Ho1 N2 63.0(2) . .
N1 Ho1 N2 61.1(2) . .
O1 Ho1 N6 76.9(2) . .
O2 Ho1 N6 137.0(2) . .
O3 Ho1 N6 67.5(2) . .
O1N Ho1 N6 86.8(2) . .
N5 Ho1 N6 60.5(2) . .
N3 Ho1 N6 155.1(2) . .
N1 Ho1 N6 61.7(2) . .
N2 Ho1 N6 120.6(2) . .
O1 Ho1 N4 133.5(3) . .
O2 Ho1 N4 67.2(2) . .
O3 Ho1 N4 74.6(2) . .
O1N Ho1 N4 90.6(3) . .
N5 Ho1 N4 62.3(2) . .
N3 Ho1 N4 60.0(3) . .
N1 Ho1 N4 158.9(3) . .
N2 Ho1 N4 119.5(2) . .
N6 Ho1 N4 119.5(2) . .
N1 C1 C2 121.5(9) . .
N1 C1 C21 115.8(9) . .
C2 C1 C21 122.4(9) . .
C3 C2 C1 119.2(10) . .
C3 C2 H2 120.4 . .
C1 C2 H2 120.4 . .
C4 C3 C2 119.0(10) . .
C4 C3 H3 120.5 . .
C2 C3 H3 120.5 . .
C3 C4 C5 118.8(10) . .
C3 C4 H4 120.6 . .
C5 C4 H4 120.6 . .
N1 C5 C4 122.9(9) . .
N1 C5 C6 115.3(8) . .
C4 C5 C6 121.9(9) . .
N2 C6 C5 111.0(7) . .
N2 C6 H6A 109.4 . .
C5 C6 H6A 109.4 . .
N2 C6 H6B 109.4 . .
C5 C6 H6B 109.4 . .
H6A C6 H6B 108.0 . .
N2 C7 C8 111.1(7) . .
N2 C7 H7A 109.4 . .
C8 C7 H7A 109.4 . .
N2 C7 H7B 109.4 . .
C8 C7 H7B 109.4 . .
H7A C7 H7B 108.0 . .
N3 C8 C9 122.8(10) . .
N3 C8 C7 114.3(8) . .
C9 C8 C7 122.6(9) . .
C8 C9 C10 118.3(11) . .
C8 C9 H9 120.9 . .
C10 C9 H9 120.9 . .
C11 C10 C9 120.1(11) . .
C11 C10 H10 120.0 . .
C9 C10 H10 120.0 . .
C10 C11 C12 118.4(11) . .
C10 C11 H11 120.8 . .
C12 C11 H11 120.8 . .
N3 C12 C11 122.7(10) . .
N3 C12 C13 115.1(9) . .
C11 C12 C13 122.3(10) . .
N4 C13 C12 111.8(9) . .
N4 C13 H13A 109.2 . .
C12 C13 H13A 109.2 . .
N4 C13 H13B 109.2 . .
C12 C13 H13B 109.2 . .
H13A C13 H13B 107.9 . .
N4 C14 C15 110.7(9) . .
N4 C14 H14A 109.5 . .
C15 C14 H14A 109.5 . .
N4 C14 H14B 109.5 . .
C15 C14 H14B 109.5 . .
H14A C14 H14B 108.1 . .
N5 C15 C16 122.6(10) . .
N5 C15 C14 115.9(8) . .
C16 C15 C14 121.2(10) . .
C17 C16 C15 118.3(11) . .
C17 C16 H16 120.9 . .
C15 C16 H16 120.9 . .
C16 C17 C18 120.2(10) . .
C16 C17 H17 119.9 . .
C18 C17 H17 119.9 . .
C19 C18 C17 117.8(11) . .
C19 C18 H18 121.1 . .
C17 C18 H18 121.1 . .
N5 C19 C18 123.0(10) . .
N5 C19 C20 114.3(8) . .
C18 C19 C20 122.6(10) . .
C19 C20 N6 111.3(8) . .
C19 C20 H20A 109.4 . .
N6 C20 H20A 109.4 . .
C19 C20 H20B 109.4 . .
N6 C20 H20B 109.4 . .
H20A C20 H20B 108.0 . .
N6 C21 C1 111.1(7) . .
N6 C21 H21A 109.4 . .
C1 C21 H21A 109.4 . .
N6 C21 H21B 109.4 . .
C1 C21 H21B 109.4 . .
H21A C21 H21B 108.0 . .
N2 C22 C23 113.1(8) . .
N2 C22 H22A 109.0 . .
C23 C22 H22A 109.0 . .
N2 C22 H22B 109.0 . .
C23 C22 H22B 109.0 . .
H22A C22 H22B 107.8 . .
O1 C23 N7 120.3(9) . .
O1 C23 C22 121.8(9) . .
N7 C23 C22 117.8(9) . .
N4 C24 C25 113.6(9) . .
N4 C24 H24A 108.9 . .
C25 C24 H24A 108.9 . .
N4 C24 H24B 108.9 . .
C25 C24 H24B 108.9 . .
H24A C24 H24B 107.7 . .
O2 C25 N8 122.5(10) . .
O2 C25 C24 121.0(9) . .
N8 C25 C24 116.5(10) . .
N6 C26 C27 113.4(8) . .
N6 C26 H26A 108.9 . .
C27 C26 H26A 108.9 . .
N6 C26 H26B 108.9 . .
C27 C26 H26B 108.9 . .
H26A C26 H26B 107.7 . .
O3 C27 N9 122.8(10) . .
O3 C27 C26 121.5(9) . .
N9 C27 C26 115.6(9) . .
C5 N1 C1 118.4(8) . .
C5 N1 Ho1 119.4(6) . .
C1 N1 Ho1 122.1(6) . .
C7 N2 C6 106.6(7) . .
C7 N2 C22 109.0(7) . .
C6 N2 C22 111.4(8) . .
C7 N2 Ho1 113.3(5) . .
C6 N2 Ho1 107.7(5) . .
C22 N2 Ho1 108.9(5) . .
C8 N3 C12 117.5(8) . .
C8 N3 Ho1 121.2(6) . .
C12 N3 Ho1 120.3(6) . .
C24 N4 C14 108.7(9) . .
C24 N4 C13 112.8(10) . .
C14 N4 C13 106.2(8) . .
C24 N4 Ho1 108.1(6) . .
C14 N4 Ho1 112.3(6) . .
C13 N4 Ho1 108.8(7) . .
C21 N6 C20 108.9(8) . .
C21 N6 C26 109.6(7) . .
C20 N6 C26 109.9(7) . .
C21 N6 Ho1 114.0(6) . .
C20 N6 Ho1 105.6(5) . .
C26 N6 Ho1 108.8(6) . .
C19 N5 C15 117.8(8) . .
C19 N5 Ho1 119.9(6) . .
C15 N5 Ho1 122.2(6) . .
C23 O1 Ho1 124.4(6) . .
C25 O2 Ho1 124.8(7) . .
C27 O3 Ho1 123.3(6) . .
N1N N1N O1N 72(2) 7_566 7_566
N1N N1N O1N 65(2) 7_566 .
O1N N1N O1N 137.5(13) 7_566 .
N1N N1N O2N 176(3) 7_566 .
O1N N1N O2N 111.5(14) 7_566 .
O1N N1N O2N 111.0(15) . .
N1N O1N N1N 42.5(13) 7_566 .
N1N O1N Ho1 148.4(10) 7_566 .
N1N O1N Ho1 158.6(9) . .
O6N N2N O6N 175(3) . 2_656
O6N N2N O5N 69.5(17) . .
O6N N2N O5N 108(2) 2_656 .
O6N N2N O5N 108(2) . 2_656
O6N N2N O5N 69.5(17) 2_656 2_656
O5N N2N O5N 115(3) . 2_656
O6N N2N O4N 135(2) . 2_656
O6N N2N O4N 49.2(14) 2_656 2_656
O5N N2N O4N 101.0(18) . 2_656
O5N N2N O4N 115.8(19) 2_656 2_656
O6N N2N O4N 49.2(14) . .
O6N N2N O4N 135(2) 2_656 .
O5N N2N O4N 115.8(19) . .
O5N N2N O4N 101.0(18) 2_656 .
O4N N2N O4N 108(3) 2_656 .
O6N O4N N2N 62(2) . .
N2N O5N O6N 54.0(18) . .
O4N O6N N2N 68(2) . .
O4N O6N O5N 122(3) . .
N2N O6N O5N 56.6(18) . .
O9N N3N O7N 130.7(17) . .
O9N N3N O8N 119.3(14) . .
O7N N3N O8N 109.7(15) . .
O10N O12N O11N 56.2(14) . .
O10N O11N O12N 55.3(15) . .
O12N O10N O11N 68.5(12) . .

loop_
_geom_bond_atom_site_label_1
_geom_bond_atom_site_label_2
_geom_bond_distance
_geom_bond_site_symmetry_2
Ho1 O1 2.321(6) .
Ho1 O2 2.327(6) .
Ho1 O3 2.341(6) .
Ho1 O1N 2.460(7) .
Ho1 N5 2.641(7) .
Ho1 N3 2.652(7) .
Ho1 N1 2.661(7) .
Ho1 N2 2.663(7) .
Ho1 N6 2.688(7) .
Ho1 N4 2.702(8) .
C1 N1 1.339(11) .
C1 C2 1.392(13) .
C1 C21 1.490(13) .
C2 C3 1.376(14) .
C2 H2 0.9300 .
C3 C4 1.365(14) .
C3 H3 0.9300 .
C4 C5 1.386(13) .
C4 H4 0.9300 .
C5 N1 1.327(11) .
C5 C6 1.498(13) .
C6 N2 1.479(11) .
C6 H6A 0.9700 .
C6 H6B 0.9700 .
C7 N2 1.478(11) .
C7 C8 1.512(14) .
C7 H7A 0.9700 .
C7 H7B 0.9700 .
C8 N3 1.326(12) .
C8 C9 1.381(13) .
C9 C10 1.382(17) .
C9 H9 0.9300 .
C10 C11 1.339(17) .
C10 H10 0.9300 .
C11 C12 1.396(14) .
C11 H11 0.9300 .
C12 N3 1.340(12) .
C12 C13 1.498(15) .
C13 N4 1.487(14) .
C13 H13A 0.9700 .
C13 H13B 0.9700 .
C14 N4 1.491(12) .
C14 C15 1.495(14) .
C14 H14A 0.9700 .
C14 H14B 0.9700 .
C15 N5 1.340(12) .
C15 C16 1.387(13) .
C16 C17 1.352(16) .
C16 H16 0.9300 .
C17 C18 1.389(16) .
C17 H17 0.9300 .
C18 C19 1.374(13) .
C18 H18 0.9300 .
C19 N5 1.335(12) .
C19 C20 1.484(13) .
C20 N6 1.495(12) .
C20 H20A 0.9700 .
C20 H20B 0.9700 .
C21 N6 1.470(11) .
C21 H21A 0.9700 .
C21 H21B 0.9700 .
C22 N2 1.490(11) .
C22 C23 1.503(14) .
C22 H22A 0.9700 .
C22 H22B 0.9700 .
C23 O1 1.240(11) .
C23 N7 1.329(13) .
C24 N4 1.474(14) .
C24 C25 1.497(15) .
C24 H24A 0.9700 .
C24 H24B 0.9700 .
C25 O2 1.240(11) .
C25 N8 1.348(13) .
C26 N6 1.492(11) .
C26 C27 1.500(14) .
C26 H26A 0.9700 .
C26 H26B 0.9700 .
C27 O3 1.238(11) .
C27 N9 1.335(12) .
N1N N1N 0.83(3) 7_566
N1N O1N 1.111(18) 7_566
N1N O1N 1.169(18) .
N1N O2N 1.309(19) .
O1N N1N 1.111(18) 7_566
N2N O6N 1.14(2) .
N2N O6N 1.14(2) 2_656
N2N O5N 1.18(3) .
N2N O5N 1.18(3) 2_656
N2N O4N 1.20(2) 2_656
N2N O4N 1.20(2) .
O4N O6N 0.98(3) .
O5N O6N 1.32(3) .
N3N O9N 1.060(15) .
N3N O7N 1.212(15) .
N3N O8N 1.287(15) .
O12N O10N 1.28(3) .
O12N O11N 1.44(3) .
O11N O10N 1.29(3) .

loop_
_geom_torsion_atom_site_label_1
_geom_torsion_atom_site_label_2
_geom_torsion_atom_site_label_3
_geom_torsion_atom_site_label_4
_geom_torsion
_geom_torsion_site_symmetry_1
_geom_torsion_site_symmetry_4
N1 C1 C2 C3 -3.4(15) . .
C21 C1 C2 C3 170.0(10) . .
C1 C2 C3 C4 -1.0(17) . .
C2 C3 C4 C5 3.1(17) . .
C3 C4 C5 N1 -0.9(16) . .
C3 C4 C5 C6 179.1(10) . .
N1 C5 C6 N2 -33.9(11) . .
C4 C5 C6 N2 146.1(9) . .
N2 C7 C8 N3 -45.2(11) . .
N2 C7 C8 C9 141.2(9) . .
N3 C8 C9 C10 -3.6(15) . .
C7 C8 C9 C10 169.4(10) . .
C8 C9 C10 C11 -1.7(17) . .
C9 C10 C11 C12 3.4(18) . .
C10 C11 C12 N3 -0.2(18) . .
C10 C11 C12 C13 -179.3(12) . .
N3 C12 C13 N4 -23.7(16) . .
C11 C12 C13 N4 155.5(11) . .
N4 C14 C15 N5 -40.7(12) . .
N4 C14 C15 C16 145.8(9) . .
N5 C15 C16 C17 -4.9(15) . .
C14 C15 C16 C17 168.1(10) . .
C15 C16 C17 C18 -0.1(17) . .
C16 C17 C18 C19 2.9(16) . .
C17 C18 C19 N5 -1.2(15) . .
C17 C18 C19 C20 -176.6(10) . .
N5 C19 C20 N6 -33.2(11) . .
C18 C19 C20 N6 142.6(9) . .
N1 C1 C21 N6 -38.8(12) . .
C2 C1 C21 N6 147.4(10) . .
N2 C22 C23 O1 23.4(14) . .
N2 C22 C23 N7 -160.2(10) . .
N4 C24 C25 O2 28.0(16) . .
N4 C24 C25 N8 -153.8(10) . .
N6 C26 C27 O3 25.9(13) . .
N6 C26 C27 N9 -157.9(8) . .
C4 C5 N1 C1 -3.4(14) . .
C6 C5 N1 C1 176.6(8) . .
C4 C5 N1 Ho1 173.9(8) . .
C6 C5 N1 Ho1 -6.2(11) . .
C2 C1 N1 C5 5.5(14) . .
C21 C1 N1 C5 -168.3(9) . .
C2 C1 N1 Ho1 -171.7(7) . .
C21 C1 N1 Ho1 14.5(11) . .
O1 Ho1 N1 C5 102.3(7) . .
O2 Ho1 N1 C5 59.9(7) . .
O3 Ho1 N1 C5 154.8(6) . .
O1N Ho1 N1 C5 -72.5(7) . .
N5 Ho1 N1 C5 -130.3(7) . .
N3 Ho1 N1 C5 -16.3(7) . .
N2 Ho1 N1 C5 25.8(6) . .
N6 Ho1 N1 C5 -170.9(7) . .
N4 Ho1 N1 C5 -71.8(10) . .
O1 Ho1 N1 C1 -80.5(7) . .
O2 Ho1 N1 C1 -122.9(7) . .
O3 Ho1 N1 C1 -28.0(7) . .
O1N Ho1 N1 C1 104.7(7) . .
N5 Ho1 N1 C1 46.9(7) . .
N3 Ho1 N1 C1 160.9(6) . .
N2 Ho1 N1 C1 -157.0(7) . .
N6 Ho1 N1 C1 6.3(6) . .
N4 Ho1 N1 C1 105.3(8) . .
C8 C7 N2 C6 -74.7(9) . .
C8 C7 N2 C22 165.0(8) . .
C8 C7 N2 Ho1 43.6(9) . .
C5 C6 N2 C7 177.1(8) . .
C5 C6 N2 C22 -64.2(10) . .
C5 C6 N2 Ho1 55.1(8) . .
C23 C22 N2 C7 -139.1(9) . .
C23 C22 N2 C6 103.7(10) . .
C23 C22 N2 Ho1 -15.0(10) . .
O1 Ho1 N2 C7 127.0(6) . .
O2 Ho1 N2 C7 49.8(6) . .
O3 Ho1 N2 C7 97.0(6) . .
O1N Ho1 N2 C7 -90.3(6) . .
N5 Ho1 N2 C7 -89.1(8) . .
N3 Ho1 N2 C7 -22.7(6) . .
N1 Ho1 N2 C7 -157.4(7) . .
N6 Ho1 N2 C7 -174.5(6) . .
N4 Ho1 N2 C7 -1.6(7) . .
O1 Ho1 N2 C6 -115.4(6) . .
O2 Ho1 N2 C6 167.5(6) . .
O3 Ho1 N2 C6 -145.3(5) . .
O1N Ho1 N2 C6 27.3(5) . .
N5 Ho1 N2 C6 28.5(9) . .
N3 Ho1 N2 C6 94.9(6) . .
N1 Ho1 N2 C6 -39.8(5) . .
N6 Ho1 N2 C6 -56.9(6) . .
N4 Ho1 N2 C6 116.0(6) . .
O1 Ho1 N2 C22 5.5(6) . .
O2 Ho1 N2 C22 -71.6(6) . .
O3 Ho1 N2 C22 -24.4(7) . .
O1N Ho1 N2 C22 148.2(6) . .
N5 Ho1 N2 C22 149.4(7) . .
N3 Ho1 N2 C22 -144.1(7) . .
N1 Ho1 N2 C22 81.1(6) . .
N6 Ho1 N2 C22 64.0(7) . .
N4 Ho1 N2 C22 -123.1(6) . .
C9 C8 N3 C12 6.7(15) . .
C7 C8 N3 C12 -166.8(9) . .
C9 C8 N3 Ho1 -161.9(7) . .
C7 C8 N3 Ho1 24.6(11) . .
C11 C12 N3 C8 -4.8(16) . .
C13 C12 N3 C8 174.4(11) . .
C11 C12 N3 Ho1 163.9(9) . .
C13 C12 N3 Ho1 -16.9(14) . .
O1 Ho1 N3 C8 -35.2(8) . .
O2 Ho1 N3 C8 -84.3(7) . .
O3 Ho1 N3 C8 -130.2(7) . .
O1N Ho1 N3 C8 96.0(8) . .
N5 Ho1 N3 C8 155.5(7) . .
N1 Ho1 N3 C8 39.9(8) . .
N2 Ho1 N3 C8 -1.2(7) . .
N6 Ho1 N3 C8 103.8(8) . .
N4 Ho1 N3 C8 -160.1(8) . .
O1 Ho1 N3 C12 156.5(7) . .
O2 Ho1 N3 C12 107.4(8) . .
O3 Ho1 N3 C12 61.5(9) . .
O1N Ho1 N3 C12 -72.3(8) . .
N5 Ho1 N3 C12 -12.7(8) . .
N1 Ho1 N3 C12 -128.4(8) . .
N2 Ho1 N3 C12 -169.5(9) . .
N6 Ho1 N3 C12 -64.5(11) . .
N4 Ho1 N3 C12 31.6(8) . .
C25 C24 N4 C14 -140.1(10) . .
C25 C24 N4 C13 102.4(11) . .
C25 C24 N4 Ho1 -17.9(12) . .
C15 C14 N4 C24 164.6(9) . .
C15 C14 N4 C13 -73.8(11) . .
C15 C14 N4 Ho1 45.1(10) . .
C12 C13 N4 C24 -69.9(14) . .
C12 C13 N4 C14 171.1(10) . .
C12 C13 N4 Ho1 50.0(12) . .
O1 Ho1 N4 C24 -25.5(8) . .
O2 Ho1 N4 C24 6.5(7) . .
O3 Ho1 N4 C24 -73.5(7) . .
O1N Ho1 N4 C24 147.6(7) . .
N5 Ho1 N4 C24 -146.6(8) . .
N3 Ho1 N4 C24 83.0(7) . .
N1 Ho1 N4 C24 147.0(8) . .
N2 Ho1 N4 C24 61.3(8) . .
N6 Ho1 N4 C24 -125.8(7) . .
O1 Ho1 N4 C14 94.3(7) . .
O2 Ho1 N4 C14 126.4(8) . .
O3 Ho1 N4 C14 46.4(7) . .
O1N Ho1 N4 C14 -92.5(7) . .
N5 Ho1 N4 C14 -26.7(7) . .
N3 Ho1 N4 C14 -157.1(8) . .
N1 Ho1 N4 C14 -93.2(9) . .
N2 Ho1 N4 C14 -178.8(6) . .
N6 Ho1 N4 C14 -5.9(8) . .
O1 Ho1 N4 C13 -148.3(7) . .
O2 Ho1 N4 C13 -116.3(7) . .
O3 Ho1 N4 C13 163.7(7) . .
O1N Ho1 N4 C13 24.8(7) . .
N5 Ho1 N4 C13 90.6(7) . .
N3 Ho1 N4 C13 -39.8(7) . .
N1 Ho1 N4 C13 24.2(11) . .
N2 Ho1 N4 C13 -61.5(8) . .
N6 Ho1 N4 C13 111.4(7) . .
C1 C21 N6 C20 -73.5(10) . .
C1 C21 N6 C26 166.2(8) . .
C1 C21 N6 Ho1 44.1(10) . .
C19 C20 N6 C21 179.5(7) . .
C19 C20 N6 C26 -60.5(10) . .
C19 C20 N6 Ho1 56.7(8) . .
C27 C26 N6 C21 -135.9(9) . .
C27 C26 N6 C20 104.5(9) . .
C27 C26 N6 Ho1 -10.6(9) . .
O1 Ho1 N6 C21 44.9(6) . .
O2 Ho1 N6 C21 90.4(7) . .
O3 Ho1 N6 C21 122.1(7) . .
O1N Ho1 N6 C21 -93.3(6) . .
N5 Ho1 N6 C21 -161.0(7) . .
N3 Ho1 N6 C21 -100.6(8) . .
N1 Ho1 N6 C21 -26.3(6) . .
N2 Ho1 N6 C21 -9.4(7) . .
N4 Ho1 N6 C21 177.8(6) . .
O1 Ho1 N6 C20 164.4(6) . .
O2 Ho1 N6 C20 -150.1(5) . .
O3 Ho1 N6 C20 -118.5(6) . .
O1N Ho1 N6 C20 26.1(6) . .
N5 Ho1 N6 C20 -41.5(5) . .
N3 Ho1 N6 C20 18.8(9) . .
N1 Ho1 N6 C20 93.2(6) . .
N2 Ho1 N6 C20 110.1(6) . .
N4 Ho1 N6 C20 -62.8(6) . .
O1 Ho1 N6 C26 -77.7(6) . .
O2 Ho1 N6 C26 -32.2(7) . .
O3 Ho1 N6 C26 -0.5(5) . .
O1N Ho1 N6 C26 144.1(6) . .
N5 Ho1 N6 C26 76.4(6) . .
N3 Ho1 N6 C26 136.8(7) . .
N1 Ho1 N6 C26 -148.9(6) . .
N2 Ho1 N6 C26 -132.0(5) . .
N4 Ho1 N6 C26 55.1(6) . .
C18 C19 N5 C15 -3.5(13) . .
C20 C19 N5 C15 172.3(8) . .
C18 C19 N5 Ho1 174.2(7) . .
C20 C19 N5 Ho1 -9.9(10) . .
C16 C15 N5 C19 6.7(13) . .
C14 C15 N5 C19 -166.7(8) . .
C16 C15 N5 Ho1 -171.1(7) . .
C14 C15 N5 Ho1 15.6(11) . .
O1 Ho1 N5 C19 63.7(7) . .
O2 Ho1 N5 C19 158.8(6) . .
O3 Ho1 N5 C19 105.1(7) . .
O1N Ho1 N5 C19 -69.0(6) . .
N3 Ho1 N5 C19 -128.2(6) . .
N1 Ho1 N5 C19 -11.6(7) . .
N2 Ho1 N5 C19 -70.3(9) . .
N6 Ho1 N5 C19 29.5(6) . .
N4 Ho1 N5 C19 -171.3(7) . .
O1 Ho1 N5 C15 -118.6(7) . .
O2 Ho1 N5 C15 -23.5(7) . .
O3 Ho1 N5 C15 -77.2(7) . .
O1N Ho1 N5 C15 108.7(7) . .
N3 Ho1 N5 C15 49.5(7) . .
N1 Ho1 N5 C15 166.1(6) . .
N2 Ho1 N5 C15 107.4(8) . .
N6 Ho1 N5 C15 -152.8(7) . .
N4 Ho1 N5 C15 6.3(6) . .
N7 C23 O1 Ho1 164.1(8) . .
C22 C23 O1 Ho1 -19.5(14) . .
O2 Ho1 O1 C23 86.6(8) . .
O3 Ho1 O1 C23 165.9(8) . .
O1N Ho1 O1 C23 -52.6(9) . .
N5 Ho1 O1 C23 -154.2(7) . .
N3 Ho1 O1 C23 39.5(9) . .
N1 Ho1 O1 C23 -59.6(8) . .
N2 Ho1 O1 C23 7.0(8) . .
N6 Ho1 O1 C23 -124.1(8) . .
N4 Ho1 O1 C23 117.5(8) . .
N8 C25 O2 Ho1 158.6(8) . .
C24 C25 O2 Ho1 -23.2(13) . .
O1 Ho1 O2 C25 164.6(8) . .
O3 Ho1 O2 C25 87.7(7) . .
O1N Ho1 O2 C25 -56.7(8) . .
N5 Ho1 O2 C25 37.0(8) . .
N3 Ho1 O2 C25 -57.2(7) . .
N1 Ho1 O2 C25 -154.7(7) . .
N2 Ho1 O2 C25 -124.0(7) . .
N6 Ho1 O2 C25 117.8(7) . .
N4 Ho1 O2 C25 8.4(7) . .
N9 C27 O3 Ho1 154.8(7) . .
C26 C27 O3 Ho1 -29.3(11) . .
O1 Ho1 O3 C27 98.0(7) . .
O2 Ho1 O3 C27 173.8(7) . .
O1N Ho1 O3 C27 -42.3(8) . .
N5 Ho1 O3 C27 -50.4(7) . .
N3 Ho1 O3 C27 -142.8(7) . .
N1 Ho1 O3 C27 48.0(7) . .
N2 Ho1 O3 C27 126.9(7) . .
N6 Ho1 O3 C27 15.5(7) . .
N4 Ho1 O3 C27 -116.3(7) . .
O1N N1N O1N N1N 0.000(6) 7_566 7_566
O2N N1N O1N N1N 179(4) . 7_566
N1N N1N O1N Ho1 -132(2) 7_566 .
O1N N1N O1N Ho1 -132(2) 7_566 .
O2N N1N O1N Ho1 47(4) . .
O1 Ho1 O1N N1N -159.5(18) . 7_566
O2 Ho1 O1N N1N 84.4(19) . 7_566
O3 Ho1 O1N N1N -40(2) . 7_566
N5 Ho1 O1N N1N -32.2(19) . 7_566
N3 Ho1 O1N N1N 84.9(19) . 7_566
N1 Ho1 O1N N1N -152.6(19) . 7_566
N2 Ho1 O1N N1N 147.2(19) . 7_566
N6 Ho1 O1N N1N -91.8(19) . 7_566
N4 Ho1 O1N N1N 27.6(19) . 7_566
O1 Ho1 O1N N1N -53(3) . .
O2 Ho1 O1N N1N -169(3) . .
O3 Ho1 O1N N1N 67(3) . .
N5 Ho1 O1N N1N 75(3) . .
N3 Ho1 O1N N1N -168(3) . .
N1 Ho1 O1N N1N -46(3) . .
N2 Ho1 O1N N1N -106(3) . .
N6 Ho1 O1N N1N 15(3) . .
N4 Ho1 O1N N1N 135(3) . .
O6N N2N O4N O6N 176(3) 2_656 .
O5N N2N O4N O6N -21(3) . .
O5N N2N O4N O6N 104(3) 2_656 .
O4N N2N O4N O6N -134(3) 2_656 .
O6N N2N O5N O6N -176(3) 2_656 .
O5N N2N O5N O6N -100.7(19) 2_656 .
O4N N2N O5N O6N 134(2) 2_656 .
O4N N2N O5N O6N 17(3) . .
N2N O4N O6N O5N 20(3) . .
O6N N2N O6N O4N -144(2) 2_656 .
O5N N2N O6N O4N 160(3) . .
O5N N2N O6N O4N -89(2) 2_656 .
O4N N2N O6N O4N 74(4) 2_656 .
O6N N2N O6N O5N 56.3(18) 2_656 .
O5N N2N O6N O5N 111(4) 2_656 .
O4N N2N O6N O5N -85(3) 2_656 .
O4N N2N O6N O5N -160(3) . .
N2N O5N O6N O4N -22(3) . .
